data_7225888
loop_
_publ_author_name
'Spaniol, Jacqueline M.'
'Wheeler, Kraig A.'

_publ_section_title
;
 Accessing Centnerszwer's quasiracemate -- molecular shape controlled
 molecular recognition
;
_journal_issue 69
_journal_name_full 'RSC Adv.'
_journal_page_first 64921
_journal_paper_doi 10.1039/C6RA08131B
_journal_volume 6
_journal_year 2016
_chemical_absolute_configuration rmad
_chemical_formula_moiety 'C4 H4 Br O4, C3 H5 N2'
_chemical_formula_sum 'C7 H9 Br N2 O4'
_chemical_formula_weight 265.07
_chemical_melting_point 395.0(10)
_space_group_crystal_system monoclinic
_space_group_IT_number 4
_space_group_name_Hall 'P 2yb'
_space_group_name_H-M_alt 'P 1 21 1'
_symmetry_space_group_name_Hall 'P 2yb'
_symmetry_space_group_name_H-M 'P 1 21 1'
_atom_sites_solution_hydrogens mixed
_audit_creation_method SHELXL-2014/7
_audit_update_record
;
2016-03-25 deposited with the CCDC.
2016-06-27 downloaded from the CCDC.
;
_cell_angle_alpha 90
_cell_angle_beta 108.936(2)
_cell_angle_gamma 90
_cell_formula_units_Z 2
_cell_length_a 7.2825(2)
_cell_length_b 8.8079(3)
_cell_length_c 8.0544(2)
_cell_measurement_reflns_used 7654
_cell_measurement_temperature 100(2)
_cell_measurement_theta_max 68.32
_cell_measurement_theta_min 5.81
_cell_volume 488.68(3)
_computing_cell_refinement APEX2
_computing_data_collection 'APEX2 (Bruker, 2014)'
_computing_data_reduction
;
SADABS (Bruker, 2013) and XPREP (Bruker, 2013)
;
_computing_molecular_graphics 'XSEED (Barbour, 2001)'
_computing_publication_material 'XSEED (Barbour, 2001)'
_computing_structure_refinement 'SHELXL-2014/7 (Sheldrick, 2014)'
_computing_structure_solution 'SHELXS-2014/7 (Sheldrick, 2014)'
_diffrn_ambient_temperature 100(2)
_diffrn_detector_area_resol_mean 8.33
_diffrn_measured_fraction_theta_full 1.000
_diffrn_measured_fraction_theta_max 1.000
_diffrn_measurement_device_type 'Bruker APEXII CCD'
_diffrn_measurement_method 'phi and omega scans'
_diffrn_radiation_type CuK\a
_diffrn_radiation_wavelength 1.54178
_diffrn_reflns_av_R_equivalents 0.0305
_diffrn_reflns_av_unetI/netI 0.0205
_diffrn_reflns_Laue_measured_fraction_full 1.000
_diffrn_reflns_Laue_measured_fraction_max 1.000
_diffrn_reflns_limit_h_max 8
_diffrn_reflns_limit_h_min -8
_diffrn_reflns_limit_k_max 10
_diffrn_reflns_limit_k_min -10
_diffrn_reflns_limit_l_max 9
_diffrn_reflns_limit_l_min -9
_diffrn_reflns_number 10932
_diffrn_reflns_point_group_measured_fraction_full 0.986
_diffrn_reflns_point_group_measured_fraction_max 0.987
_diffrn_reflns_theta_full 67.679
_diffrn_reflns_theta_max 68.168
_diffrn_reflns_theta_min 5.807
_diffrn_source 'fine-focus sealed tube'
_exptl_absorpt_coefficient_mu 5.729
_exptl_absorpt_correction_T_max 0.753
_exptl_absorpt_correction_T_min 0.609
_exptl_absorpt_correction_type multi-scan
_exptl_absorpt_process_details 'SADABS-2014/7, Bruker AXS'
_exptl_crystal_colour colorless
_exptl_crystal_density_diffrn 1.801
_exptl_crystal_description 'transparent plate'
_exptl_crystal_F_000 264
_exptl_crystal_recrystallization_method 'Re-crystallisation from solvent'
_exptl_crystal_size_max 0.133
_exptl_crystal_size_mid 0.101
_exptl_crystal_size_min 0.028
_refine_diff_density_max 0.303
_refine_diff_density_min -0.210
_refine_diff_density_rms 0.061
_refine_ls_abs_structure_details
;
 Flack x determined using 783 quotients [(I+)-(I-)]/[(I+)+(I-)]
 (Parsons, Flack and Wagner, Acta Cryst. B69 (2013) 249-259).
;
_refine_ls_abs_structure_Flack 0.019(9)
_refine_ls_extinction_method none
_refine_ls_goodness_of_fit_ref 1.079
_refine_ls_hydrogen_treatment mixed
_refine_ls_matrix_type full
_refine_ls_number_parameters 136
_refine_ls_number_reflns 1761
_refine_ls_number_restraints 4
_refine_ls_restrained_S_all 1.078
_refine_ls_R_factor_all 0.0187
_refine_ls_R_factor_gt 0.0184
_refine_ls_shift/su_max 0.000
_refine_ls_shift/su_mean 0.000
_refine_ls_structure_factor_coef Fsqd
_refine_ls_weighting_details 'w=1/[\s^2^(Fo^2^)+(0.0238P)^2^+0.3077P] where P=(Fo^2^+2Fc^2^)/3'
_refine_ls_weighting_scheme calc
_refine_ls_wR_factor_gt 0.0473
_refine_ls_wR_factor_ref 0.0473
_reflns_Friedel_coverage 0.844
_reflns_Friedel_fraction_full 0.971
_reflns_Friedel_fraction_max 0.971
_reflns_number_gt 1740
_reflns_number_total 1761
_reflns_threshold_expression 'I > 2\s(I)'
_cod_data_source_file c6ra08131b2.cif
_cod_data_source_block 15kaw20
_cod_depositor_comments
;
The following automatic conversions were performed:

'_chemical_melting_point' value '394-396' was changed to '395.0(10)'
- the average value was taken and precision was estimated.

Automatic conversion script
Id: cif_fix_values 4268 2015-11-12 08:31:59Z antanas 
;
_cod_database_code 7225888
_shelx_shelxl_version_number 2014/7
_shelx_space_group_comment
;
The symmetry employed for this shelxl refinement is uniquely defined
by the following loop, which should always be used as a source of
symmetry information in preference to the above space-group names.
They are only intended as comments.
;
_solvent_exptl_crystal_recrystallization_method 1-propanol

loop_
_space_group_symop_operation_xyz
'x, y, z'
'-x, y+1/2, -z'

loop_
_atom_site_label
_atom_site_type_symbol
_atom_site_fract_x
_atom_site_fract_y
_atom_site_fract_z
_atom_site_U_iso_or_equiv
_atom_site_adp_type
_atom_site_occupancy
_atom_site_site_symmetry_order
_atom_site_calc_flag
_atom_site_refinement_flags_posn
_atom_site_refinement_flags_adp
Br1 Br 0.89121(5) 0.80146(3) 0.48256(4) 0.02189(12) Uani 1 1 d . .
O1 O 0.7834(4) 1.1415(3) 0.2235(3) 0.0180(5) Uani 1 1 d . .
O2 O 0.6760(4) 0.9259(3) 0.0799(3) 0.0157(6) Uani 1 1 d . .
O3 O 0.7263(5) 1.0687(3) 0.8168(3) 0.0212(6) Uani 1 1 d D .
H21 H 0.716(8) 1.715(4) 0.047(7) 0.025 Uiso 1 1 d D U
O4 O 0.5281(5) 0.8916(3) 0.6573(4) 0.0277(7) Uani 1 1 d . .
N1 N 0.7984(5) 1.3873(4) 0.0344(4) 0.0163(7) Uani 1 1 d D .
H20 H 0.803(6) 1.298(3) 0.069(5) 0.020 Uiso 1 1 d D U
N2 N 0.7491(5) 1.6284(4) 0.0224(4) 0.0176(6) Uani 1 1 d D .
H22 H 0.705(7) 1.020(5) 0.896(5) 0.021 Uiso 1 1 d D U
C1 C 0.7172(5) 1.0116(4) 0.2139(4) 0.0125(7) Uani 1 1 d . .
C2 C 0.6787(5) 0.9470(4) 0.3763(4) 0.0123(7) Uani 1 1 d . .
H2 H 0.5517 0.8920 0.3393 0.015 Uiso 1 1 calc R U
C3 C 0.6793(5) 1.0650(4) 0.5127(4) 0.0147(7) Uani 1 1 d . .
H3A H 0.5814 1.1438 0.4581 0.018 Uiso 1 1 calc R U
H3B H 0.8081 1.1147 0.5540 0.018 Uiso 1 1 calc R U
C4 C 0.6353(5) 0.9977(4) 0.6683(5) 0.0134(7) Uani 1 1 d . .
C5 C 0.7520(5) 1.5043(5) 0.1159(5) 0.0177(8) Uani 1 1 d . .
H5 H 0.7251 1.5000 0.2236 0.021 Uiso 1 1 calc R U
C6 C 0.8288(6) 1.4374(4) -0.1156(5) 0.0180(8) Uani 1 1 d . .
H6 H 0.8654 1.3774 -0.1978 0.022 Uiso 1 1 calc R U
C7 C 0.7963(6) 1.5895(5) -0.1241(5) 0.0185(8) Uani 1 1 d . .
H7 H 0.8047 1.6562 -0.2140 0.022 Uiso 1 1 calc R U

loop_
_atom_site_aniso_label
_atom_site_aniso_U_11
_atom_site_aniso_U_22
_atom_site_aniso_U_33
_atom_site_aniso_U_23
_atom_site_aniso_U_13
_atom_site_aniso_U_12
Br1 0.0293(2) 0.02417(19) 0.01402(16) 0.00696(18) 0.00953(13) 0.01423(19)
O1 0.0288(15) 0.0147(12) 0.0119(12) -0.0001(10) 0.0087(10) -0.0045(11)
O2 0.0237(14) 0.0150(13) 0.0090(12) -0.0009(10) 0.0059(10) -0.0012(11)
O3 0.0363(16) 0.0210(15) 0.0082(12) 0.0010(11) 0.0097(11) -0.0101(12)
O4 0.0397(18) 0.0293(16) 0.0193(13) -0.0079(12) 0.0169(13) -0.0169(13)
N1 0.0171(16) 0.0125(16) 0.0173(15) 0.0037(12) 0.0030(12) -0.0009(12)
N2 0.0183(16) 0.0133(16) 0.0210(16) -0.0012(13) 0.0059(12) -0.0004(12)
C1 0.0129(17) 0.0149(17) 0.0096(16) 0.0024(14) 0.0034(13) 0.0051(13)
C2 0.0135(16) 0.0125(16) 0.0095(16) 0.0018(13) 0.0018(13) 0.0039(13)
C3 0.0217(18) 0.0128(17) 0.0109(16) -0.0004(13) 0.0072(13) -0.0008(14)
C4 0.0175(17) 0.0121(17) 0.0108(16) -0.0022(13) 0.0050(13) 0.0008(14)
C5 0.0183(19) 0.0219(19) 0.0143(18) 0.0011(16) 0.0071(14) -0.0009(15)
C6 0.0200(19) 0.0187(19) 0.0159(18) -0.0017(14) 0.0067(15) -0.0010(15)
C7 0.023(2) 0.0176(18) 0.0156(18) 0.0028(15) 0.0073(15) -0.0019(16)

loop_
_atom_type_symbol
_atom_type_description
_atom_type_scat_dispersion_real
_atom_type_scat_dispersion_imag
_atom_type_scat_source
C C 0.0181 0.0091 'International Tables Vol C Tables 4.2.6.8 and 6.1.1.4'
H H 0.0000 0.0000 'International Tables Vol C Tables 4.2.6.8 and 6.1.1.4'
N N 0.0311 0.0180 'International Tables Vol C Tables 4.2.6.8 and 6.1.1.4'
O O 0.0492 0.0322 'International Tables Vol C Tables 4.2.6.8 and 6.1.1.4'
Br Br -0.6763 1.2805 'International Tables Vol C Tables 4.2.6.8 and 6.1.1.4'

loop_
_geom_angle_atom_site_label_1
_geom_angle_atom_site_label_2
_geom_angle_atom_site_label_3
_geom_angle
C4 O3 H22 107(3)
C5 N1 C6 109.1(3)
C5 N1 H20 124(3)
C6 N1 H20 127(3)
C5 N2 C7 108.7(3)
C5 N2 H21 125(4)
C7 N2 H21 127(4)
O1 C1 O2 125.7(3)
O1 C1 C2 117.8(3)
O2 C1 C2 116.4(3)
C3 C2 C1 114.0(3)
C3 C2 Br1 108.3(2)
C1 C2 Br1 106.0(2)
C3 C2 H2 109.5
C1 C2 H2 109.5
Br1 C2 H2 109.5
C2 C3 C4 112.4(3)
C2 C3 H3A 109.1
C4 C3 H3A 109.1
C2 C3 H3B 109.1
C4 C3 H3B 109.1
H3A C3 H3B 107.9
O4 C4 O3 123.8(3)
O4 C4 C3 123.5(3)
O3 C4 C3 112.7(3)
N2 C5 N1 108.7(3)
N2 C5 H5 125.7
N1 C5 H5 125.7
C7 C6 N1 106.6(3)
C7 C6 H6 126.7
N1 C6 H6 126.7
C6 C7 N2 106.9(3)
C6 C7 H7 126.5
N2 C7 H7 126.5

loop_
_geom_bond_atom_site_label_1
_geom_bond_atom_site_label_2
_geom_bond_distance
Br1 C2 1.978(3)
O1 C1 1.233(5)
O2 C1 1.271(4)
O3 C4 1.322(5)
O3 H22 0.82(3)
O4 C4 1.202(5)
N1 C5 1.324(5)
N1 C6 1.370(5)
N1 H20 0.83(3)
N2 C5 1.324(5)
N2 C7 1.375(6)
N2 H21 0.84(3)
C1 C2 1.533(5)
C2 C3 1.512(5)
C2 H2 1.0000
C3 C4 1.512(5)
C3 H3A 0.9900
C3 H3B 0.9900
C5 H5 0.9500
C6 C7 1.358(6)
C6 H6 0.9500
C7 H7 0.9500

loop_
_geom_hbond_atom_site_label_D
_geom_hbond_atom_site_label_H
_geom_hbond_atom_site_label_A
_geom_hbond_distance_DH
_geom_hbond_distance_HA
_geom_hbond_distance_DA
_geom_hbond_angle_DHA
_geom_hbond_site_symmetry_A
N1 H20 O1 0.83(3) 1.89(3) 2.670(4) 155(4) .
O3 H22 O2 0.82(3) 1.77(3) 2.591(4) 175(5) 1_556
N2 H21 O2 0.84(3) 1.91(3) 2.743(4) 169(5) 1_565

loop_
_geom_torsion_atom_site_label_1
_geom_torsion_atom_site_label_2
_geom_torsion_atom_site_label_3
_geom_torsion_atom_site_label_4
_geom_torsion
O1 C1 C2 C3 14.7(5)
O2 C1 C2 C3 -164.7(3)
O1 C1 C2 Br1 -104.3(3)
O2 C1 C2 Br1 76.2(3)
C1 C2 C3 C4 178.4(3)
Br1 C2 C3 C4 -63.9(3)
C2 C3 C4 O4 -33.0(5)
C2 C3 C4 O3 147.4(3)
C7 N2 C5 N1 -0.3(4)
C6 N1 C5 N2 0.7(4)
C5 N1 C6 C7 -0.9(4)
N1 C6 C7 N2 0.7(4)
C5 N2 C7 C6 -0.3(4)
